data_4061799
_journal_name_full Organometallics
_journal_paper_doi 10.1021/om050705f
_journal_year 2005
_chemical_formula_sum 'C29 H39 Ir N2'
_chemical_formula_weight 607.82
_space_group_IT_number 2
_symmetry_cell_setting triclinic
_symmetry_space_group_name_Hall '-P 1'
_symmetry_space_group_name_H-M 'P -1'
_cell_angle_alpha 70.603(2)
_cell_angle_beta 69.381(2)
_cell_angle_gamma 66.310(2)
_cell_formula_units_Z 2
_cell_length_a 10.7968(4)
_cell_length_b 11.7022(5)
_cell_length_c 12.7810(5)
_cell_measurement_temperature 173(2)
_cell_volume 1349.37(9)
_diffrn_ambient_temperature 173(2)
_exptl_crystal_density_diffrn 1.496
_cod_depositor_comments
;
The following automatic conversions were performed:
'_symmetry_cell_setting' value 'Triclinic' changed to 'triclinic'
according to '/home/saulius/struct/CIF-dictionaries/cif_core.dic'
dictionary named 'cif_core.dic' version 2.4.1 from 2010-06-29.

Automatic conversion script
Id: cif_fix_enum 1527 2010-12-29 10:47:43Z saulius 
;
_cod_database_code 4061799

loop_
_symmetry_equiv_pos_as_xyz
'x, y, z'
'-x, -y, -z'

loop_
_atom_site_label
_atom_site_type_symbol
_atom_site_fract_x
_atom_site_fract_y
_atom_site_fract_z
_atom_site_U_iso_or_equiv
_atom_site_adp_type
_atom_site_occupancy
_atom_site_symmetry_multiplicity
_atom_site_calc_flag
_atom_site_refinement_flags
_atom_site_disorder_assembly
_atom_site_disorder_group
Ir1 Ir 0.334559(5) 0.803589(4) 0.330941(4) 0.01825(2) Uani 0.9819(4) 1 d P A 1
Ir1' Ir 0.1873(4) 0.7657(4) 0.2876(3) 0.0334(12) Uani 0.0181(4) 1 d P A 2
N1 N 0.41340(12) 0.68104(11) 0.22341(10) 0.01967(19) Uani 1 1 d . . .
N2 N 0.26262(12) 0.66799(11) 0.46104(10) 0.01905(18) Uani 1 1 d . . .
C1 C 0.4950(2) 0.47581(17) 0.16728(16) 0.0356(4) Uani 1 1 d . . .
H1A H 0.4210 0.4801 0.1372 0.053 Uiso 1 1 calc R A .
H1B H 0.5396 0.3868 0.2028 0.053 Uiso 1 1 calc R . .
H1C H 0.5649 0.5083 0.1044 0.053 Uiso 1 1 calc R . .
C2 C 0.43262(15) 0.55617(13) 0.25558(12) 0.0213(2) Uani 1 1 d . A .
C3 C 0.40028(15) 0.49087(13) 0.37053(12) 0.0225(2) Uani 1 1 d . . .
H3A H 0.4355 0.4001 0.3842 0.027 Uiso 1 1 calc R A .
C4 C 0.32357(13) 0.54182(13) 0.46664(11) 0.0189(2) Uani 1 1 d . A .
C5 C 0.32024(16) 0.44718(15) 0.58107(13) 0.0258(3) Uani 1 1 d . . .
H5A H 0.2982 0.4917 0.6414 0.039 Uiso 1 1 calc R A .
H5B H 0.4117 0.3805 0.5785 0.039 Uiso 1 1 calc R . .
H5C H 0.2486 0.4079 0.5976 0.039 Uiso 1 1 calc R . .
C6 C 0.44943(14) 0.73577(13) 0.10187(12) 0.0208(2) Uani 1 1 d . A .
C7 C 0.34903(15) 0.77586(14) 0.04009(13) 0.0234(2) Uani 1 1 d . . .
C8 C 0.38428(19) 0.83099(17) -0.07651(14) 0.0307(3) Uani 1 1 d . A .
H8 H 0.316(2) 0.860(2) -0.1187(19) 0.027(5) Uiso 1 1 d . . .
C9 C 0.5145(2) 0.84689(19) -0.12990(15) 0.0355(4) Uani 1 1 d . . .
H9A H 0.5370 0.8846 -0.2095 0.043 Uiso 1 1 calc R A .
C10 C 0.61123(19) 0.80793(18) -0.06722(15) 0.0320(3) Uani 1 1 d . A .
H10A H 0.6996 0.8201 -0.1044 0.038 Uiso 1 1 calc R . .
C11 C 0.58195(15) 0.75094(15) 0.04957(13) 0.0243(3) Uani 1 1 d . . .
C12 C 0.20415(17) 0.76378(17) 0.09795(15) 0.0283(3) Uani 1 1 d . A .
H12 H 0.209(3) 0.704(2) 0.175(2) 0.034(6) Uiso 1 1 d . . .
C13 C 0.0997(2) 0.8901(3) 0.1265(3) 0.0524(6) Uani 1 1 d . . .
H13B H 0.125(3) 0.925(3) 0.176(3) 0.062(9) Uiso 1 1 d . . .
H13A H 0.007(4) 0.878(4) 0.168(3) 0.086(12) Uiso 1 1 d . . .
H13C H 0.089(4) 0.941(4) 0.057(4) 0.082(13) Uiso 1 1 d . . .
C14 C 0.1554(3) 0.7155(3) 0.0279(2) 0.0503(6) Uani 1 1 d . . .
H14A H 0.1486 0.7770 -0.0455 0.076 Uiso 1 1 calc R A .
H14B H 0.0636 0.7059 0.0701 0.076 Uiso 1 1 calc R . .
H14C H 0.2227 0.6325 0.0138 0.076 Uiso 1 1 calc R . .
C15 C 0.69109(16) 0.70676(17) 0.11530(15) 0.0277(3) Uani 1 1 d . A .
H15 H 0.647(2) 0.679(2) 0.192(2) 0.026(6) Uiso 1 1 d . . .
C16 C 0.8169(2) 0.5969(2) 0.0748(2) 0.0403(4) Uani 1 1 d . . .
H16A H 0.7867 0.5245 0.0849 0.060 Uiso 1 1 calc R A .
H16B H 0.8848 0.5705 0.1198 0.060 Uiso 1 1 calc R . .
H16C H 0.8605 0.6248 -0.0065 0.060 Uiso 1 1 calc R . .
C17 C 0.7379(2) 0.8161(2) 0.1094(3) 0.0491(6) Uani 1 1 d . . .
H17A H 0.7891 0.8442 0.0307 0.074 Uiso 1 1 calc R A .
H17B H 0.7989 0.7866 0.1610 0.074 Uiso 1 1 calc R . .
H17C H 0.6557 0.8878 0.1326 0.074 Uiso 1 1 calc R . .
C18 C 0.17367(14) 0.71424(13) 0.56077(11) 0.0202(2) Uani 1 1 d . A .
C19 C 0.05812(15) 0.67572(15) 0.63251(12) 0.0232(2) Uani 1 1 d . . .
C20 C -0.00787(18) 0.71878(17) 0.73428(13) 0.0289(3) Uani 1 1 d . A .
H20 H -0.086(3) 0.697(2) 0.783(2) 0.037(6) Uiso 1 1 d . . .
C21 C 0.0325(2) 0.80212(19) 0.76053(14) 0.0322(3) Uani 1 1 d . . .
H21A H -0.0092 0.8245 0.8330 0.039 Uiso 1 1 calc R A .
C22 C 0.13406(19) 0.85307(18) 0.68066(14) 0.0300(3) Uani 1 1 d . A .
H22A H 0.1572 0.9152 0.6959 0.036 Uiso 1 1 calc R . .
C23 C 0.20175(16) 0.81230(15) 0.57799(13) 0.0230(2) Uani 1 1 d . . .
C24 C -0.00591(16) 0.60638(16) 0.59480(14) 0.0267(3) Uani 1 1 d . A .
H24 H 0.066(2) 0.561(2) 0.5386(19) 0.023(5) Uiso 1 1 d . . .
C25 C -0.0657(3) 0.5087(3) 0.6913(2) 0.0497(6) Uani 1 1 d . . .
H25A H -0.1460 0.5533 0.7457 0.075 Uiso 1 1 calc R A .
H25B H 0.0063 0.4483 0.7311 0.075 Uiso 1 1 calc R . .
H25C H -0.0956 0.4620 0.6590 0.075 Uiso 1 1 calc R . .
C26 C -0.1190(3) 0.7058(2) 0.5368(3) 0.0530(6) Uani 1 1 d . . .
H26A H -0.1924 0.7547 0.5918 0.080 Uiso 1 1 calc R A .
H26B H -0.1593 0.6627 0.5098 0.080 Uiso 1 1 calc R . .
H26C H -0.0780 0.7639 0.4714 0.080 Uiso 1 1 calc R . .
C27 C 0.28604(16) 0.88287(15) 0.47673(14) 0.0243(2) Uani 1 1 d . A .
C28 C 0.20858(18) 0.97026(15) 0.39700(14) 0.0273(3) Uani 1 1 d . . .
H28A H 0.2340 1.0489 0.3554 0.033 Uiso 1 1 calc R A 1
H28B H 0.1065 0.9859 0.4216 0.033 Uiso 1 1 calc R A 1
C29 C 0.4020(2) 0.9090(2) 0.49432(19) 0.0371(4) Uani 1 1 d . . .
H29A H 0.4401 0.9648 0.4246 0.056 Uiso 1 1 calc R A .
H29B H 0.4762 0.8280 0.5110 0.056 Uiso 1 1 calc R . .
H29C H 0.3654 0.9511 0.5587 0.056 Uiso 1 1 calc R . .

loop_
_atom_site_aniso_label
_atom_site_aniso_U_11
_atom_site_aniso_U_22
_atom_site_aniso_U_33
_atom_site_aniso_U_23
_atom_site_aniso_U_13
_atom_site_aniso_U_12
Ir1 0.01813(2) 0.01607(2) 0.01878(2) -0.00506(2) -0.00108(2) -0.00591(2)
Ir1' 0.0217(15) 0.0312(18) 0.0262(16) 0.0022(12) 0.0023(11) -0.0016(12)
N1 0.0195(5) 0.0183(4) 0.0177(4) -0.0048(4) 0.0004(4) -0.0064(4)
N2 0.0184(4) 0.0195(5) 0.0181(4) -0.0063(4) -0.0006(3) -0.0069(4)
C1 0.0476(10) 0.0256(7) 0.0279(7) -0.0133(6) 0.0062(7) -0.0139(7)
C2 0.0220(5) 0.0197(5) 0.0210(5) -0.0076(4) 0.0005(4) -0.0080(4)
C3 0.0227(6) 0.0175(5) 0.0227(6) -0.0052(4) 0.0004(4) -0.0067(4)
C4 0.0173(5) 0.0188(5) 0.0187(5) -0.0031(4) -0.0027(4) -0.0064(4)
C5 0.0240(6) 0.0251(6) 0.0222(6) 0.0004(5) -0.0047(5) -0.0074(5)
C6 0.0203(5) 0.0201(5) 0.0174(5) -0.0042(4) 0.0006(4) -0.0066(4)
C7 0.0223(6) 0.0234(6) 0.0211(5) -0.0051(5) -0.0032(4) -0.0059(5)
C8 0.0319(7) 0.0308(7) 0.0224(6) -0.0015(5) -0.0067(6) -0.0069(6)
C9 0.0366(8) 0.0347(8) 0.0204(6) 0.0022(6) -0.0003(6) -0.0096(7)
C10 0.0264(7) 0.0316(8) 0.0259(7) -0.0010(6) 0.0037(5) -0.0105(6)
C11 0.0194(5) 0.0243(6) 0.0231(6) -0.0050(5) 0.0014(4) -0.0069(5)
C12 0.0229(6) 0.0340(8) 0.0286(7) -0.0093(6) -0.0039(5) -0.0103(6)
C13 0.0255(8) 0.0522(13) 0.0784(19) -0.0332(14) -0.0044(10) -0.0040(8)
C14 0.0411(11) 0.0790(18) 0.0491(12) -0.0310(12) -0.0033(9) -0.0308(11)
C15 0.0211(6) 0.0329(7) 0.0274(7) -0.0088(6) -0.0003(5) -0.0105(5)
C16 0.0335(9) 0.0362(9) 0.0476(11) -0.0163(8) -0.0149(8) 0.0018(7)
C17 0.0310(9) 0.0441(11) 0.0795(18) -0.0264(11) -0.0093(10) -0.0134(8)
C18 0.0201(5) 0.0223(5) 0.0172(5) -0.0062(4) -0.0025(4) -0.0063(4)
C19 0.0217(6) 0.0275(6) 0.0197(5) -0.0075(5) -0.0012(4) -0.0088(5)
C20 0.0266(7) 0.0352(8) 0.0199(6) -0.0093(5) 0.0014(5) -0.0086(6)
C21 0.0343(8) 0.0404(9) 0.0214(6) -0.0146(6) -0.0028(6) -0.0090(7)
C22 0.0349(8) 0.0347(8) 0.0248(6) -0.0145(6) -0.0064(6) -0.0103(6)
C23 0.0237(6) 0.0256(6) 0.0218(6) -0.0089(5) -0.0054(5) -0.0076(5)
C24 0.0227(6) 0.0316(7) 0.0267(6) -0.0097(5) -0.0002(5) -0.0124(5)
C25 0.0579(13) 0.0665(15) 0.0373(10) -0.0101(10) 0.0049(9) -0.0481(13)
C26 0.0500(12) 0.0434(11) 0.0813(18) -0.0254(12) -0.0401(13) -0.0012(9)
C27 0.0257(6) 0.0230(6) 0.0279(6) -0.0102(5) -0.0055(5) -0.0088(5)
C28 0.0302(7) 0.0206(6) 0.0271(7) -0.0094(5) -0.0038(5) -0.0039(5)
C29 0.0385(9) 0.0418(10) 0.0441(10) -0.0153(8) -0.0094(8) -0.0221(8)

loop_
_geom_bond_atom_site_label_1
_geom_bond_atom_site_label_2
_geom_bond_distance
_geom_bond_site_symmetry_2
_geom_bond_publ_flag
Ir1 N1 2.0431(12) . ?
Ir1 N2 2.0528(12) . ?
Ir1 C28 2.1260(15) . ?
Ir1 C27 2.1627(15) . ?
Ir1' N1 2.191(4) . ?
Ir1' C13 2.351(5) . ?
Ir1' C12 2.373(5) . ?
Ir1' N2 2.392(4) . ?
N1 C2 1.3284(18) . ?
N1 C6 1.4451(18) . ?
N2 C4 1.3418(18) . ?
N2 C18 1.4208(17) . ?
C1 C2 1.508(2) . ?
C2 C3 1.404(2) . ?
C3 C4 1.3869(19) . ?
C4 C5 1.512(2) . ?
C6 C7 1.402(2) . ?
C6 C11 1.406(2) . ?
C7 C8 1.393(2) . ?
C7 C12 1.519(2) . ?
C8 C9 1.388(3) . ?
C9 C10 1.380(3) . ?
C10 C11 1.396(2) . ?
C11 C15 1.510(2) . ?
C12 C14 1.518(3) . ?
C12 C13 1.523(3) . ?
C15 C16 1.520(3) . ?
C15 C17 1.526(3) . ?
C18 C23 1.397(2) . ?
C18 C19 1.404(2) . ?
C19 C20 1.395(2) . ?
C19 C24 1.521(2) . ?
C20 C21 1.384(3) . ?
C21 C22 1.390(3) . ?
C22 C23 1.394(2) . ?
C23 C27 1.500(2) . ?
C24 C26 1.522(3) . ?
C24 C25 1.530(3) . ?
C27 C28 1.416(2) . ?
C27 C29 1.505(2) . ?
